data_4028511
loop_
_publ_author_name
'Arumugam Thangavel'
'Ian A. Elder'
'Chariklia Sotiriou-Leventis'
'Richard Dawes'
'Nicholas Leventis'

_publ_section_title
;
 Breaking Aggregation and Driving the Keto-to-gem-Diol Equilibrium of the
 N,N'-Dimethyl-2,6-diaza-9,10-anthraquinonediium Dication to the Keto Form
 by Intercalation in Cucurbit[7]uril
;
_journal_name_full 'Journal of Organic Chemistry'
_journal_page_first 8297
_journal_page_last 8304
_journal_paper_doi 10.1021/jo3027577
_journal_volume 78
_journal_year 2013
_chemical_formula_moiety 'C14 H12 N2 O2, 2(B F4)'
_chemical_formula_sum 'C14 H12 B2 F8 N2 O2'
_chemical_formula_weight 413.88
_chemical_name_systematic
; 
 ? 
;
_space_group_IT_number 14
_symmetry_cell_setting monoclinic
_symmetry_space_group_name_Hall '-P 2ybc'
_symmetry_space_group_name_H-M 'P 1 21/c 1'
_atom_sites_solution_hydrogens geom
_atom_sites_solution_primary direct
_atom_sites_solution_secondary difmap
_audit_creation_method SHELXL-97
_cell_angle_alpha 90.00
_cell_angle_beta 103.357(2)
_cell_angle_gamma 90.00
_cell_formula_units_Z 2
_cell_length_a 8.1835(13)
_cell_length_b 7.9979(12)
_cell_length_c 13.072(2)
_cell_measurement_reflns_used 2149
_cell_measurement_temperature 293(2)
_cell_measurement_theta_max 25.18
_cell_measurement_theta_min 2.55
_cell_volume 832.4(2)
_computing_cell_refinement 'Bruker SAINT V7.60A (Bruker, 2008)'
_computing_data_collection 'Bruker SMART V5.631 (Bruker, 2002)'
_computing_data_reduction 'Bruker SAINT V7.60A (Bruker, 2008)'
_computing_molecular_graphics 'SHELXTL (Sheldrick, 2008)'
_computing_publication_material 'SHELXTL (Sheldrick, 2008)'
_computing_structure_refinement 'SHELXL-97 (Sheldrick, 2008)'
_computing_structure_solution 'SHELXS-97 (Sheldrick, 2008)'
_diffrn_ambient_temperature 293(2)
_diffrn_measured_fraction_theta_full 0.984
_diffrn_measured_fraction_theta_max 0.984
_diffrn_measurement_device_type 'Bruker Smart-Apex CCD area detector'
_diffrn_measurement_method '\w scans'
_diffrn_radiation_monochromator graphite
_diffrn_radiation_source 'fine-focus sealed tube'
_diffrn_radiation_type MoK\a
_diffrn_radiation_wavelength 0.71073
_diffrn_reflns_av_R_equivalents 0.0268
_diffrn_reflns_av_sigmaI/netI 0.0256
_diffrn_reflns_limit_h_max 9
_diffrn_reflns_limit_h_min -9
_diffrn_reflns_limit_k_max 9
_diffrn_reflns_limit_k_min -9
_diffrn_reflns_limit_l_max 15
_diffrn_reflns_limit_l_min -15
_diffrn_reflns_number 5935
_diffrn_reflns_theta_full 25.00
_diffrn_reflns_theta_max 25.00
_diffrn_reflns_theta_min 2.56
_exptl_absorpt_coefficient_mu 0.168
_exptl_absorpt_correction_T_max 0.9771
_exptl_absorpt_correction_T_min 0.9360
_exptl_absorpt_correction_type multi-scan
_exptl_absorpt_process_details '(SADABS; Bruker, 2008)'
_exptl_crystal_colour red
_exptl_crystal_density_diffrn 1.651
_exptl_crystal_description rod
_exptl_crystal_F_000 416
_exptl_crystal_size_max 0.40
_exptl_crystal_size_mid 0.15
_exptl_crystal_size_min 0.14
_refine_diff_density_max 0.630
_refine_diff_density_min -0.367
_refine_diff_density_rms 0.130
_refine_ls_extinction_method none
_refine_ls_goodness_of_fit_ref 1.185
_refine_ls_hydrogen_treatment constr
_refine_ls_matrix_type full
_refine_ls_number_parameters 127
_refine_ls_number_reflns 1446
_refine_ls_number_restraints 0
_refine_ls_restrained_S_all 1.185
_refine_ls_R_factor_all 0.1113
_refine_ls_R_factor_gt 0.0936
_refine_ls_shift/su_max 0.000
_refine_ls_shift/su_mean 0.000
_refine_ls_structure_factor_coef Fsqd
_refine_ls_weighting_details 'calc w=1/[\s^2^(Fo^2^)+(0.2000P)^2^+0.0000P] where P=(Fo^2^+2Fc^2^)/3'
_refine_ls_weighting_scheme calc
_refine_ls_wR_factor_gt 0.2589
_refine_ls_wR_factor_ref 0.2878
_reflns_number_gt 1054
_reflns_number_total 1446
_reflns_threshold_expression >2sigma(I)
_cod_data_source_file jo3027577_si_003.cif
_cod_data_source_block sad1
_cod_database_code 4028511

loop_
_symmetry_equiv_pos_as_xyz
'x, y, z'
'-x, y+1/2, -z+1/2'
'-x, -y, -z'
'x, -y-1/2, z-1/2'

loop_
_atom_site_label
_atom_site_type_symbol
_atom_site_fract_x
_atom_site_fract_y
_atom_site_fract_z
_atom_site_U_iso_or_equiv
_atom_site_adp_type
_atom_site_occupancy
_atom_site_symmetry_multiplicity
_atom_site_calc_flag
_atom_site_refinement_flags
C1 C 0.3319(4) 0.2931(4) 0.9144(3) 0.0544(9) Uani 1 1 d .
H1A H 0.3334 0.3861 0.9573 0.065 Uiso 1 1 calc R
N1 N 0.2499(3) 0.3003(3) 0.81301(19) 0.0551(8) Uani 1 1 d .
C2 C 0.2454(4) 0.1665(5) 0.7497(3) 0.0628(10) Uani 1 1 d .
H2A H 0.1879 0.1736 0.6796 0.075 Uiso 1 1 calc R
C3 C 0.3238(4) 0.0211(4) 0.7868(2) 0.0575(9) Uani 1 1 d .
H3A H 0.3193 -0.0706 0.7426 0.069 Uiso 1 1 calc R
C4 C 0.4099(3) 0.0110(3) 0.8909(2) 0.0481(8) Uani 1 1 d .
C5 C 0.4133(3) 0.1499(4) 0.9555(2) 0.0483(8) Uani 1 1 d .
C6 C 0.5033(3) 0.1471(4) 1.0677(2) 0.0538(9) Uani 1 1 d .
O1 O 0.5027(4) 0.2658(3) 1.1246(2) 0.0777(9) Uani 1 1 d .
C7 C 0.1670(5) 0.4571(4) 0.7703(3) 0.0796(11) Uani 1 1 d .
H7A H 0.1150 0.4425 0.6971 0.119 Uiso 1 1 calc R
H7B H 0.2489 0.5449 0.7782 0.119 Uiso 1 1 calc R
H7C H 0.0830 0.4860 0.8078 0.119 Uiso 1 1 calc R
F1 F 0.7466(4) 0.1143(3) 0.4523(2) 0.1124(11) Uani 1 1 d .
F2 F 0.7738(3) 0.3949(3) 0.4467(2) 0.1076(11) Uani 1 1 d .
F3 F 0.9463(7) 0.2484(4) 0.5620(4) 0.200(3) Uani 1 1 d .
F4 F 0.9485(5) 0.2337(3) 0.3913(4) 0.1432(16) Uani 1 1 d .
B1 B 0.8575(4) 0.2448(5) 0.4653(3) 0.0589(11) Uani 1 1 d .

loop_
_atom_site_aniso_label
_atom_site_aniso_U_11
_atom_site_aniso_U_22
_atom_site_aniso_U_33
_atom_site_aniso_U_23
_atom_site_aniso_U_13
_atom_site_aniso_U_12
C1 0.0516(17) 0.0607(18) 0.0496(19) -0.0003(14) 0.0086(14) -0.0041(13)
N1 0.0491(15) 0.0676(17) 0.0475(16) 0.0092(12) 0.0088(11) -0.0062(11)
C2 0.0546(18) 0.089(2) 0.0405(18) 0.0059(16) 0.0023(13) -0.0081(17)
C3 0.0595(17) 0.074(2) 0.0365(16) -0.0079(13) 0.0048(13) 0.0007(14)
C4 0.0426(15) 0.0642(18) 0.0369(15) -0.0052(12) 0.0079(11) -0.0031(12)
C5 0.0429(15) 0.0625(19) 0.0392(16) -0.0040(12) 0.0090(12) -0.0016(12)
C6 0.0538(17) 0.066(2) 0.0404(17) -0.0090(14) 0.0076(13) 0.0018(13)
O1 0.0916(18) 0.0781(17) 0.0529(16) -0.0224(11) -0.0048(13) 0.0209(12)
C7 0.088(2) 0.070(2) 0.072(2) 0.0195(18) 0.002(2) 0.0036(19)
F1 0.140(2) 0.106(2) 0.087(2) -0.0072(14) 0.0173(16) -0.0483(17)
F2 0.0958(16) 0.106(2) 0.132(3) 0.0156(15) 0.0478(16) 0.0288(14)
F3 0.258(5) 0.145(3) 0.120(3) 0.0242(19) -0.113(3) -0.040(3)
F4 0.150(3) 0.117(2) 0.202(4) -0.008(2) 0.123(3) 0.0121(19)
B1 0.052(2) 0.067(2) 0.054(2) -0.0027(15) 0.0043(17) 0.0052(15)

loop_
_atom_type_symbol
_atom_type_description
_atom_type_scat_dispersion_real
_atom_type_scat_dispersion_imag
_atom_type_scat_source
C C 0.0033 0.0016 'International Tables Vol C Tables 4.2.6.8 and 6.1.1.4'
H H 0.0000 0.0000 'International Tables Vol C Tables 4.2.6.8 and 6.1.1.4'
B B 0.0013 0.0007 'International Tables Vol C Tables 4.2.6.8 and 6.1.1.4'
N N 0.0061 0.0033 'International Tables Vol C Tables 4.2.6.8 and 6.1.1.4'
O O 0.0106 0.0060 'International Tables Vol C Tables 4.2.6.8 and 6.1.1.4'
F F 0.0171 0.0103 'International Tables Vol C Tables 4.2.6.8 and 6.1.1.4'

loop_
_geom_angle_atom_site_label_1
_geom_angle_atom_site_label_2
_geom_angle_atom_site_label_3
_geom_angle
_geom_angle_site_symmetry_3
N1 C1 C5 120.7(3) .
N1 C1 H1A 119.7 .
C5 C1 H1A 119.7 .
C1 N1 C2 120.6(3) .
C1 N1 C7 119.5(3) .
C2 N1 C7 119.9(3) .
N1 C2 C3 121.0(3) .
N1 C2 H2A 119.5 .
C3 C2 H2A 119.5 .
C2 C3 C4 119.5(3) .
C2 C3 H3A 120.3 .
C4 C3 H3A 120.3 .
C3 C4 C5 119.0(3) .
C3 C4 C6 120.0(3) 3_657
C5 C4 C6 121.0(3) 3_657
C1 C5 C4 119.2(3) .
C1 C5 C6 119.1(3) .
C4 C5 C6 121.6(3) .
O1 C6 C5 121.8(3) .
O1 C6 C4 120.8(3) 3_657
C5 C6 C4 117.4(2) 3_657
N1 C7 H7A 109.5 .
N1 C7 H7B 109.5 .
H7A C7 H7B 109.5 .
N1 C7 H7C 109.5 .
H7A C7 H7C 109.5 .
H7B C7 H7C 109.5 .
F3 B1 F4 114.8(4) .
F3 B1 F1 110.0(4) .
F4 B1 F1 108.6(3) .
F3 B1 F2 107.2(4) .
F4 B1 F2 105.3(3) .
F1 B1 F2 110.8(3) .

loop_
_geom_bond_atom_site_label_1
_geom_bond_atom_site_label_2
_geom_bond_distance
_geom_bond_site_symmetry_2
C1 N1 1.342(4) .
C1 C5 1.370(4) .
C1 H1A 0.9300 .
N1 C2 1.348(5) .
N1 C7 1.473(4) .
C2 C3 1.362(5) .
C2 H2A 0.9300 .
C3 C4 1.382(4) .
C3 H3A 0.9300 .
C4 C5 1.393(4) .
C4 C6 1.490(4) 3_657
C5 C6 1.480(4) .
C6 O1 1.207(4) .
C6 C4 1.490(4) 3_657
C7 H7A 0.9600 .
C7 H7B 0.9600 .
C7 H7C 0.9600 .
F1 B1 1.368(4) .
F2 B1 1.375(4) .
F3 B1 1.304(5) .
F4 B1 1.353(5) .

loop_
_geom_hbond_atom_site_label_D
_geom_hbond_atom_site_label_H
_geom_hbond_atom_site_label_A
_geom_hbond_distance_DH
_geom_hbond_distance_HA
_geom_hbond_distance_DA
_geom_hbond_angle_DHA
_geom_hbond_site_symmetry_A
C1 H1A F1 0.93 2.35 3.250(4) 163.5 2_656
C2 H2A F3 0.93 2.29 3.109(5) 147.2 1_455
C3 H3A F1 0.93 2.50 3.232(4) 135.3 3_656
C7 H7A F3 0.96 2.51 3.345(5) 145.2 1_455
C7 H7C F4 0.96 2.46 3.055(5) 120.1 4_466

loop_
_geom_torsion_atom_site_label_1
_geom_torsion_atom_site_label_2
_geom_torsion_atom_site_label_3
_geom_torsion_atom_site_label_4
_geom_torsion
_geom_torsion_site_symmetry_1
_geom_torsion_site_symmetry_4
C5 C1 N1 C2 0.4(4) . .
C5 C1 N1 C7 -178.5(3) . .
C1 N1 C2 C3 -0.1(4) . .
C7 N1 C2 C3 178.8(3) . .
N1 C2 C3 C4 -0.4(4) . .
C2 C3 C4 C5 0.5(4) . .
C2 C3 C4 C6 -179.8(2) . 3_657
N1 C1 C5 C4 -0.2(4) . .
N1 C1 C5 C6 179.6(2) . .
C3 C4 C5 C1 -0.2(4) . .
C6 C4 C5 C1 -180.0(2) 3_657 .
C3 C4 C5 C6 180.0(3) . .
C6 C4 C5 C6 0.2(4) 3_657 .
C1 C5 C6 O1 2.2(5) . .
C4 C5 C6 O1 -178.0(3) . .
C1 C5 C6 C4 180.0(2) . 3_657
C4 C5 C6 C4 -0.2(4) . 3_657
